data_7211439
loop_
_publ_author_name
'd'Agostino, Simone'
'Grepioni, Fabrizia'
'Braga, Dario'
'Moreschi, Daniele'
'Fattori, Valeria'
'Delchiaro, Francesca'
'Di Motta, Simone'
'Negri, Fabrizia'

_publ_section_title
;
 Exciton coupling in molecular salts of 2-(1,8-naphthalimido)ethanoic acid
 and cyclic amines: modulation of the solid-state luminescence
;
_journal_issue 48
_journal_name_full CrystEngComm
_journal_page_first 10470
_journal_paper_doi 10.1039/c3ce41651h
_journal_volume 15
_journal_year 2013
_chemical_formula_sum 'C21 H30 N2 O8'
_chemical_formula_weight 438.47
_chemical_name_systematic
;
 ?
;
_space_group_IT_number 2
_symmetry_cell_setting triclinic
_symmetry_space_group_name_Hall '-P 1'
_symmetry_space_group_name_H-M 'P -1'
_atom_sites_solution_hydrogens geom
_atom_sites_solution_primary direct
_atom_sites_solution_secondary difmap
_audit_creation_method SHELXL-97
_cell_angle_alpha 75.732(7)
_cell_angle_beta 85.986(6)
_cell_angle_gamma 77.938(7)
_cell_formula_units_Z 2
_cell_length_a 8.1505(6)
_cell_length_b 8.9476(8)
_cell_length_c 16.1219(12)
_cell_measurement_reflns_used 1640
_cell_measurement_temperature 293(2)
_cell_measurement_theta_max 29.2619
_cell_measurement_theta_min 2.8409
_cell_volume 1114.09(16)
_computing_cell_refinement
;
CrysAlisPro, Oxford Diffraction Ltd.,
Version 1.171.35.11 (release 16-05-2011 CrysAlis171 .NET)
(compiled May 16 2011,17:55:39)
;
_computing_data_collection
;
CrysAlisPro, Oxford Diffraction Ltd.,
Version 1.171.35.11 (release 16-05-2011 CrysAlis171 .NET)
(compiled May 16 2011,17:55:39)
;
_computing_data_reduction
;
CrysAlisPro, Oxford Diffraction Ltd.,
Version 1.171.35.11 (release 16-05-2011 CrysAlis171 .NET)
(compiled May 16 2011,17:55:39)
;
_computing_structure_refinement 'SHELXL-97 (Sheldrick, 2008)'
_computing_structure_solution 'SHELXL-97 (Sheldrick, 2008)'
_diffrn_ambient_temperature 293(2)
_diffrn_detector_area_resol_mean 16.1340
_diffrn_measured_fraction_theta_full 0.999
_diffrn_measured_fraction_theta_max 0.831
_diffrn_measurement_details
;
  1 omega  -66.00   -9.00   1.0000   18.0000
omega____ theta____ kappa____ phi______ frames
    -      -16.0389  -48.0000  -39.0000 57

  2 omega   -4.00   55.00   1.0000   18.0000
omega____ theta____ kappa____ phi______ frames
    -      -16.0389   38.0000  150.0000 59

  3 omega   -5.00   43.00   1.0000   18.0000
omega____ theta____ kappa____ phi______ frames
    -       17.6014   77.0000  -30.0000 48

  4 omega   -9.00   81.00   1.0000   18.0000
omega____ theta____ kappa____ phi______ frames
    -       17.6014   77.0000 -150.0000 90

  5 omega  -51.00   46.00   1.0000   18.0000
omega____ theta____ kappa____ phi______ frames
    -       17.6014  -77.0000   90.0000 97

;
_diffrn_measurement_device_type 'Xcalibur, Sapphire3'
_diffrn_measurement_method 'omega scan'
_diffrn_radiation_monochromator graphite
_diffrn_radiation_source 'Enhance (Mo) X-ray Source'
_diffrn_radiation_type MoK\a
_diffrn_radiation_wavelength 0.71073
_diffrn_reflns_av_R_equivalents 0.0276
_diffrn_reflns_av_sigmaI/netI 0.0750
_diffrn_reflns_limit_h_max 9
_diffrn_reflns_limit_h_min -10
_diffrn_reflns_limit_k_max 11
_diffrn_reflns_limit_k_min -12
_diffrn_reflns_limit_l_max 14
_diffrn_reflns_limit_l_min -21
_diffrn_reflns_number 8797
_diffrn_reflns_theta_full 25.00
_diffrn_reflns_theta_max 29.33
_diffrn_reflns_theta_min 2.85
_exptl_absorpt_coefficient_mu 0.100
_exptl_absorpt_correction_T_max 1.00000
_exptl_absorpt_correction_T_min 0.66250
_exptl_absorpt_correction_type multi-scan
_exptl_absorpt_process_details
;
CrysAlisPro, Agilent Technologies,
Version 1.171.35.11 (release 16-05-2011 CrysAlis171 .NET)
(compiled May 16 2011,17:55:39)
Empirical absorption correction using spherical harmonics,
 implemented in SCALE3 ABSPACK scaling algorithm.
;
_exptl_crystal_colour colourless
_exptl_crystal_density_diffrn 1.307
_exptl_crystal_density_method 'not measured'
_exptl_crystal_description block
_exptl_crystal_F_000 468
_exptl_crystal_size_max 0.1
_exptl_crystal_size_mid 0.08
_exptl_crystal_size_min 0.05
_refine_diff_density_max 0.184
_refine_diff_density_min -0.157
_refine_diff_density_rms 0.035
_refine_ls_extinction_coef 0.010(2)
_refine_ls_extinction_expression Fc^*^=kFc[1+0.001xFc^2^\l^3^/sin(2\q)]^-1/4^
_refine_ls_extinction_method SHELXL
_refine_ls_goodness_of_fit_ref 0.972
_refine_ls_hydrogen_treatment mixed
_refine_ls_matrix_type full
_refine_ls_number_parameters 317
_refine_ls_number_reflns 5085
_refine_ls_number_restraints 0
_refine_ls_restrained_S_all 0.972
_refine_ls_R_factor_all 0.1434
_refine_ls_R_factor_gt 0.0574
_refine_ls_shift/su_max 0.000
_refine_ls_shift/su_mean 0.000
_refine_ls_structure_factor_coef Fsqd
_refine_ls_weighting_details 'calc w=1/[\s^2^(Fo^2^)+(0.0508P)^2^+0.0583P] where P=(Fo^2^+2Fc^2^)/3'
_refine_ls_weighting_scheme calc
_refine_ls_wR_factor_gt 0.1052
_refine_ls_wR_factor_ref 0.1345
_reflns_number_gt 2458
_reflns_number_total 5085
_reflns_threshold_expression >2\s(I)
_cod_data_source_file c3ce41651h.txt
_cod_data_source_block nmi-gly-abco_etoh_1r1
_cod_original_cell_volume 1114.09(15)
_cod_original_sg_symbol_H-M P-1
_cod_database_code 7211439

loop_
_symmetry_equiv_pos_as_xyz
'x, y, z'
'-x, -y, -z'

loop_
_atom_site_label
_atom_site_type_symbol
_atom_site_fract_x
_atom_site_fract_y
_atom_site_fract_z
_atom_site_U_iso_or_equiv
_atom_site_adp_type
_atom_site_occupancy
_atom_site_symmetry_multiplicity
_atom_site_calc_flag
_atom_site_refinement_flags
O1W O 0.7145(3) 0.7173(2) 0.49823(11) 0.0574(5) Uani 1 1 d .
O2W O 1.2538(3) 0.5884(3) 0.38489(12) 0.0707(6) Uani 1 1 d .
O3W O 0.4444(3) 0.8137(2) 0.38345(11) 0.0584(5) Uani 1 1 d .
O4W O 1.2334(3) 0.0901(3) 0.40106(17) 0.1005(9) Uani 1 1 d .
H1X H 1.036(3) 0.182(3) 0.3670(13) 0.067(8) Uiso 1 1 d .
H4B H 1.299(4) 0.012(4) 0.3953(17) 0.080(10) Uiso 1 1 d .
H3B H 0.533(5) 0.811(4) 0.343(2) 0.131(14) Uiso 1 1 d .
H1B H 0.785(4) 0.711(4) 0.4567(19) 0.103(12) Uiso 1 1 d .
H4A H 1.277(5) 0.135(4) 0.440(2) 0.141(14) Uiso 1 1 d .
H2A H 1.145(4) 0.631(3) 0.3754(16) 0.087(10) Uiso 1 1 d .
H1A H 0.608(5) 0.750(4) 0.4705(19) 0.127(13) Uiso 1 1 d .
H3A H 0.385(5) 0.741(4) 0.380(2) 0.138(15) Uiso 1 1 d .
H2B H 1.264(6) 0.479(6) 0.424(3) 0.22(2) Uiso 1 1 d .
C1 C 0.7943(4) 0.7065(3) -0.05394(16) 0.0686(8) Uani 1 1 d .
H1 H 0.8403 0.5996 -0.0375 0.082 Uiso 1 1 calc R
C2 C 0.7101(4) 0.7684(4) -0.13157(18) 0.0802(9) Uani 1 1 d .
H2 H 0.7014 0.7018 -0.1665 0.096 Uiso 1 1 calc R
C3 C 0.6415(4) 0.9227(4) -0.15659(16) 0.0760(9) Uani 1 1 d .
H3 H 0.5848 0.9607 -0.2080 0.091 Uiso 1 1 calc R
C4 C 0.6545(3) 1.0271(4) -0.10592(14) 0.0597(7) Uani 1 1 d .
C5 C 0.5868(4) 1.1894(4) -0.12905(17) 0.0753(8) Uani 1 1 d .
H5 H 0.5279 1.2314 -0.1796 0.090 Uiso 1 1 calc R
C6 C 0.6913(3) 1.2251(3) -0.00240(15) 0.0656(7) Uani 1 1 d .
H6 H 0.7035 1.2924 0.0314 0.079 Uiso 1 1 calc R
C7 C 0.6058(4) 1.2856(3) -0.07895(18) 0.0761(8) Uani 1 1 d .
H7 H 0.5613 1.3927 -0.0958 0.091 Uiso 1 1 calc R
C8 C 0.7409(3) 0.9657(3) -0.02764(13) 0.0474(6) Uani 1 1 d .
C9 C 0.8088(3) 0.8044(3) -0.00209(13) 0.0509(6) Uani 1 1 d .
C10 C 0.8945(3) 0.7388(3) 0.08033(14) 0.0540(6) Uani 1 1 d .
C11 C 0.8458(3) 1.0049(3) 0.10562(14) 0.0513(6) Uani 1 1 d .
C12 C 0.7578(3) 1.0679(3) 0.02374(13) 0.0483(6) Uani 1 1 d .
C13 C 0.9851(3) 0.7832(3) 0.21216(12) 0.0520(6) Uani 1 1 d .
H13A H 1.0533 0.8544 0.2211 0.062 Uiso 1 1 calc R
H13B H 1.0588 0.6826 0.2129 0.062 Uiso 1 1 calc R
C14 C 0.8573(3) 0.7611(3) 0.28589(13) 0.0418(5) Uani 1 1 d .
N1 N 0.9091(2) 0.8450(2) 0.12854(10) 0.0492(5) Uani 1 1 d .
O1 O 0.9507(3) 0.5997(2) 0.10699(11) 0.0811(6) Uani 1 1 d .
O2 O 0.8642(2) 1.0885(2) 0.15216(10) 0.0708(5) Uani 1 1 d .
O3 O 0.9204(2) 0.70696(19) 0.35882(9) 0.0539(4) Uani 1 1 d .
O4 O 0.7067(2) 0.7968(2) 0.26990(8) 0.0558(5) Uani 1 1 d .
C15 C 0.8987(3) 0.3332(3) 0.26723(14) 0.0615(7) Uani 1 1 d .
H15A H 0.9549 0.2785 0.2249 0.074 Uiso 1 1 calc R
H15B H 0.9487 0.4236 0.2646 0.074 Uiso 1 1 calc R
C16 C 0.7142(4) 0.3865(3) 0.24838(15) 0.0722(8) Uani 1 1 d .
H16A H 0.6866 0.3418 0.2034 0.087 Uiso 1 1 calc R
H16B H 0.6870 0.5002 0.2290 0.087 Uiso 1 1 calc R
C17 C 0.6136(3) 0.3335(3) 0.32881(15) 0.0643(7) Uani 1 1 d .
H17 H 0.4937 0.3753 0.3188 0.077 Uiso 1 1 calc R
C18 C 0.6707(3) 0.3946(3) 0.39976(14) 0.0597(7) Uani 1 1 d .
H18A H 0.6624 0.5076 0.3814 0.072 Uiso 1 1 calc R
H18B H 0.5998 0.3724 0.4503 0.072 Uiso 1 1 calc R
C19 C 0.8500(3) 0.3147(3) 0.42016(14) 0.0589(7) Uani 1 1 d .
H19A H 0.9163 0.3925 0.4211 0.071 Uiso 1 1 calc R
H19B H 0.8549 0.2425 0.4762 0.071 Uiso 1 1 calc R
C20 C 0.6465(4) 0.1553(3) 0.35445(19) 0.0801(9) Uani 1 1 d .
H20A H 0.5930 0.1203 0.4095 0.096 Uiso 1 1 calc R
H20B H 0.6002 0.1154 0.3124 0.096 Uiso 1 1 calc R
C21 C 0.8331(3) 0.0937(3) 0.35995(15) 0.0604(7) Uani 1 1 d .
H21A H 0.8592 0.0171 0.4138 0.073 Uiso 1 1 calc R
H21B H 0.8716 0.0422 0.3138 0.073 Uiso 1 1 calc R
N2 N 0.9192(3) 0.2267(2) 0.35373(11) 0.0464(5) Uani 1 1 d .

loop_
_atom_site_aniso_label
_atom_site_aniso_U_11
_atom_site_aniso_U_22
_atom_site_aniso_U_33
_atom_site_aniso_U_23
_atom_site_aniso_U_13
_atom_site_aniso_U_12
O1W 0.0523(12) 0.0677(13) 0.0536(10) -0.0207(9) 0.0031(9) -0.0085(10)
O2W 0.0461(13) 0.0688(15) 0.0885(13) -0.0069(11) -0.0064(10) -0.0046(11)
O3W 0.0496(12) 0.0570(12) 0.0666(11) -0.0170(9) 0.0078(9) -0.0065(10)
O4W 0.0554(15) 0.1019(19) 0.158(2) -0.0802(17) -0.0380(14) 0.0250(14)
C1 0.076(2) 0.070(2) 0.0652(16) -0.0292(15) 0.0195(14) -0.0181(17)
C2 0.083(2) 0.103(3) 0.0707(19) -0.0448(18) 0.0093(16) -0.027(2)
C3 0.067(2) 0.107(3) 0.0590(16) -0.0257(18) 0.0015(14) -0.022(2)
C4 0.0473(17) 0.078(2) 0.0524(14) -0.0134(14) 0.0085(12) -0.0136(16)
C5 0.063(2) 0.088(2) 0.0612(17) -0.0030(17) -0.0032(14) -0.0010(19)
C6 0.069(2) 0.0599(19) 0.0631(16) -0.0124(14) 0.0095(14) -0.0076(16)
C7 0.077(2) 0.061(2) 0.0733(18) -0.0008(16) 0.0003(15) 0.0055(17)
C8 0.0419(15) 0.0552(17) 0.0426(12) -0.0099(12) 0.0126(10) -0.0106(13)
C9 0.0522(16) 0.0572(18) 0.0446(13) -0.0159(12) 0.0146(11) -0.0142(14)
C10 0.0573(17) 0.0482(17) 0.0534(14) -0.0142(13) 0.0201(12) -0.0079(14)
C11 0.0545(17) 0.0480(17) 0.0500(14) -0.0134(12) 0.0143(11) -0.0104(14)
C12 0.0469(15) 0.0470(16) 0.0458(13) -0.0076(12) 0.0128(10) -0.0066(13)
C13 0.0454(15) 0.0559(17) 0.0485(13) -0.0077(11) 0.0068(11) -0.0042(13)
C14 0.0444(15) 0.0360(13) 0.0431(12) -0.0083(10) 0.0030(11) -0.0062(12)
N1 0.0552(13) 0.0475(13) 0.0414(10) -0.0105(9) 0.0090(9) -0.0054(11)
O1 0.1184(19) 0.0476(12) 0.0678(11) -0.0112(9) 0.0087(10) -0.0016(12)
O2 0.0948(16) 0.0606(12) 0.0616(10) -0.0241(9) 0.0007(9) -0.0148(11)
O3 0.0474(10) 0.0621(11) 0.0444(8) -0.0047(8) 0.0011(7) -0.0038(9)
O4 0.0387(11) 0.0725(12) 0.0506(9) -0.0082(8) 0.0020(7) -0.0073(9)
C15 0.069(2) 0.0535(17) 0.0573(14) -0.0082(12) 0.0094(12) -0.0113(15)
C16 0.081(2) 0.067(2) 0.0578(15) -0.0134(13) -0.0124(15) 0.0114(17)
C17 0.0438(16) 0.072(2) 0.0785(17) -0.0267(14) -0.0057(13) -0.0028(15)
C18 0.0538(18) 0.0618(17) 0.0643(14) -0.0234(13) 0.0087(12) -0.0061(14)
C19 0.0575(18) 0.0602(17) 0.0639(14) -0.0291(13) -0.0014(12) -0.0051(14)
C20 0.070(2) 0.076(2) 0.108(2) -0.0316(17) -0.0019(16) -0.0328(19)
C21 0.070(2) 0.0395(15) 0.0729(15) -0.0150(12) 0.0054(13) -0.0141(14)
N2 0.0403(13) 0.0385(12) 0.0585(12) -0.0141(9) 0.0000(9) -0.0009(10)

loop_
_atom_type_symbol
_atom_type_description
_atom_type_scat_dispersion_real
_atom_type_scat_dispersion_imag
_atom_type_scat_source
C C 0.0033 0.0016 'International Tables Vol C Tables 4.2.6.8 and 6.1.1.4'
H H 0.0000 0.0000 'International Tables Vol C Tables 4.2.6.8 and 6.1.1.4'
N N 0.0061 0.0033 'International Tables Vol C Tables 4.2.6.8 and 6.1.1.4'
O O 0.0106 0.0060 'International Tables Vol C Tables 4.2.6.8 and 6.1.1.4'

loop_
_geom_angle_atom_site_label_1
_geom_angle_atom_site_label_2
_geom_angle_atom_site_label_3
_geom_angle
C9 C1 C2 119.8(3)
C3 C2 C1 121.2(3)
C2 C3 C4 120.8(3)
C5 C4 C3 123.4(3)
C5 C4 C8 118.3(2)
C3 C4 C8 118.3(3)
C7 C5 C4 121.2(2)
C12 C6 C7 120.9(3)
C5 C7 C6 120.4(3)
C9 C8 C12 120.6(2)
C9 C8 C4 119.9(2)
C12 C8 C4 119.5(2)
C1 C9 C8 119.9(2)
C1 C9 C10 119.8(2)
C8 C9 C10 120.3(2)
O1 C10 N1 119.9(2)
O1 C10 C9 123.1(2)
N1 C10 C9 116.9(2)
O2 C11 N1 120.2(2)
O2 C11 C12 122.4(2)
N1 C11 C12 117.4(2)
C6 C12 C8 119.8(2)
C6 C12 C11 120.3(2)
C8 C12 C11 119.9(2)
N1 C13 C14 113.55(19)
O4 C14 O3 126.4(2)
O4 C14 C13 119.05(18)
O3 C14 C13 114.6(2)
C11 N1 C10 124.84(19)
C11 N1 C13 116.73(18)
C10 N1 C13 118.3(2)
N2 C15 C16 109.0(2)
C15 C16 C17 109.16(19)
C16 C17 C20 109.4(2)
C16 C17 C18 108.2(2)
C20 C17 C18 109.2(2)
C19 C18 C17 108.7(2)
N2 C19 C18 109.19(18)
C21 C20 C17 108.9(2)
N2 C21 C20 109.1(2)
C15 N2 C21 110.11(17)
C15 N2 C19 110.28(19)
C21 N2 C19 110.05(19)

loop_
_geom_bond_atom_site_label_1
_geom_bond_atom_site_label_2
_geom_bond_distance
C1 C9 1.378(3)
C1 C2 1.401(4)
C2 C3 1.347(4)
C3 C4 1.407(4)
C4 C5 1.407(4)
C4 C8 1.418(3)
C5 C7 1.353(4)
C6 C12 1.368(3)
C6 C7 1.391(3)
C8 C9 1.402(3)
C8 C12 1.408(3)
C9 C10 1.474(3)
C10 O1 1.212(3)
C10 N1 1.394(3)
C11 O2 1.218(2)
C11 N1 1.381(3)
C11 C12 1.474(3)
C13 N1 1.454(3)
C13 C14 1.528(3)
C14 O4 1.230(3)
C14 O3 1.258(2)
C15 N2 1.480(3)
C15 C16 1.508(3)
C16 C17 1.513(3)
C17 C20 1.516(4)
C17 C18 1.521(3)
C18 C19 1.506(3)
C19 N2 1.493(3)
C20 C21 1.506(4)
C21 N2 1.483(3)
